data_7207773
loop_
_publ_author_name
'Wang, Ke'
'Zhang, Dongdi'
'Ma, Junchuang'
'Ma, Pengtao'
'Niu, Jingyang'
'Wang, Jingping'

_publ_section_title
;
 Three-dimensional lanthanide polyoxometalate organic complexes:
 correlation of structure with properties
;
_journal_issue 9
_journal_name_full CrystEngComm
_journal_page_first 3205
_journal_paper_doi 10.1039/c2ce06492h
_journal_volume 14
_journal_year 2012
_chemical_formula_sum 'C35 H39 Ce6 N5 O130 P2 W22'
_chemical_formula_weight 7557.07
_chemical_name_systematic
;

?

;
_space_group_IT_number 2
_symmetry_cell_setting triclinic
_symmetry_space_group_name_Hall '-P 1'
_symmetry_space_group_name_H-M 'P -1'
_atom_sites_solution_hydrogens geom
_atom_sites_solution_primary direct
_atom_sites_solution_secondary difmap
_audit_creation_method SHELXL-97
_cell_angle_alpha 72.5620(10)
_cell_angle_beta 77.7990(10)
_cell_angle_gamma 67.6590(10)
_cell_formula_units_Z 1
_cell_length_a 12.4306(9)
_cell_length_b 14.7656(11)
_cell_length_c 21.2760(16)
_cell_measurement_reflns_used 9875
_cell_measurement_temperature 293(2)
_cell_measurement_theta_max 0.00
_cell_measurement_theta_min 0.00
_cell_volume 3424.9(4)
_computing_cell_refinement 'Bruker SMART'
_computing_data_collection 'Bruker SMART'
_computing_data_reduction 'Bruker SAINT'
_computing_molecular_graphics 'Bruker SHELXTL'
_computing_publication_material 'Bruker SHELXTL'
_computing_structure_refinement 'SHELXL-97 (Sheldrick, 1997)'
_computing_structure_solution 'SHELXS-97 (Sheldrick, 1990)'
_diffrn_ambient_temperature 293(2)
_diffrn_measured_fraction_theta_full 0.992
_diffrn_measured_fraction_theta_max 0.992
_diffrn_measurement_device_type 'CCD area detector'
_diffrn_measurement_method 'phi and omega scans'
_diffrn_radiation_monochromator graphite
_diffrn_radiation_source 'fine-focus sealed tube'
_diffrn_radiation_type MoK\a
_diffrn_radiation_wavelength 0.71073
_diffrn_reflns_av_R_equivalents 0.0303
_diffrn_reflns_av_sigmaI/netI 0.0450
_diffrn_reflns_limit_h_max 14
_diffrn_reflns_limit_h_min -14
_diffrn_reflns_limit_k_max 17
_diffrn_reflns_limit_k_min -17
_diffrn_reflns_limit_l_max 25
_diffrn_reflns_limit_l_min -25
_diffrn_reflns_number 25088
_diffrn_reflns_theta_full 25.00
_diffrn_reflns_theta_max 25.00
_diffrn_reflns_theta_min 2.54
_exptl_absorpt_coefficient_mu 20.478
_exptl_absorpt_correction_T_max 0.2911
_exptl_absorpt_correction_T_min 0.0526
_exptl_absorpt_correction_type multi-scan
_exptl_absorpt_process_details SADABS
_exptl_crystal_colour yelloe
_exptl_crystal_density_diffrn 3.664
_exptl_crystal_density_method 'not measured'
_exptl_crystal_description block
_exptl_crystal_F_000 3330
_exptl_crystal_size_max 0.35
_exptl_crystal_size_mid 0.10
_exptl_crystal_size_min 0.08
_refine_diff_density_max 1.475
_refine_diff_density_min -2.222
_refine_diff_density_rms 0.250
_refine_ls_extinction_method none
_refine_ls_goodness_of_fit_ref 1.017
_refine_ls_hydrogen_treatment constr
_refine_ls_matrix_type full
_refine_ls_number_parameters 926
_refine_ls_number_reflns 11963
_refine_ls_number_restraints 12
_refine_ls_restrained_S_all 1.017
_refine_ls_R_factor_all 0.0337
_refine_ls_R_factor_gt 0.0279
_refine_ls_shift/su_max 0.002
_refine_ls_shift/su_mean 0.000
_refine_ls_structure_factor_coef Fsqd
_refine_ls_weighting_details 'calc w=1/[\s^2^(Fo^2^)+(0.0209P)^2^+22.3021P] where P=(Fo^2^+2Fc^2^)/3'
_refine_ls_weighting_scheme calc
_refine_ls_wR_factor_gt 0.0646
_refine_ls_wR_factor_ref 0.0673
_reflns_number_gt 10565
_reflns_number_total 11963
_reflns_threshold_expression >2sigma(I)
_cod_data_source_file c2ce06492h.txt
_cod_data_source_block njy1_2
_cod_depositor_comments
;
The following automatic conversions were performed:

'_symmetry_cell_setting' value 'Triclinic' changed to 'triclinic'
according to /home/saulius/struct/CIF-dictionaries/cif_core.dic
dictionary named 'cif_core.dic' version 2.4.1 from
2010-06-29.

'_exptl_absorpt_correction_type' value 'Multi-scan'
changed to 'multi-scan' according to
/home/saulius/struct/CIF-dictionaries/cif_core.dic dictionary named
'cif_core.dic' version 2.4.1 from 2010-06-29.

Automatic conversion script
Id: cif_fix_values 1715 2011-07-08 13:25:40Z adriana 
;
_cod_original_sg_symbol_H-M P-1
_cod_database_code 7207773

loop_
_symmetry_equiv_pos_as_xyz
'x, y, z'
'-x, -y, -z'

loop_
_atom_site_label
_atom_site_type_symbol
_atom_site_fract_x
_atom_site_fract_y
_atom_site_fract_z
_atom_site_U_iso_or_equiv
_atom_site_adp_type
_atom_site_occupancy
_atom_site_symmetry_multiplicity
_atom_site_calc_flag
_atom_site_refinement_flags
_atom_site_disorder_group
W1 W 1.30443(3) 0.18489(3) 0.113516(17) 0.01924(8) Uani 1 1 d . .
W2 W 1.03022(3) 0.29275(3) 0.189444(17) 0.01843(8) Uani 1 1 d . .
W3 W 1.14161(3) 0.03760(3) 0.206160(17) 0.01672(8) Uani 1 1 d . .
W4 W 1.54483(3) 0.02215(3) 0.218556(17) 0.01747(8) Uani 1 1 d . .
W5 W 1.43231(3) 0.30005(3) 0.198990(17) 0.01870(8) Uani 1 1 d . .
W6 W 1.15774(3) 0.40838(3) 0.272296(17) 0.01662(8) Uani 1 1 d . .
W7 W 0.97540(3) 0.25327(2) 0.375290(16) 0.01254(8) Uani 1 1 d . .
W8 W 1.07956(3) 0.00153(2) 0.391337(16) 0.01177(8) Uani 1 1 d . .
W9 W 1.37941(3) -0.12075(3) 0.309875(17) 0.01475(8) Uani 1 1 d . .
W10 W 1.49609(3) -0.01261(2) 0.390686(16) 0.01267(8) Uani 1 1 d . .
W11 W 1.37741(3) 0.25990(2) 0.371502(16) 0.01353(8) Uani 1 1 d . .
Ce1 Ce 1.19769(4) 0.09426(3) 0.51221(2) 0.01319(10) Uani 1 1 d . .
Ce2 Ce 0.98520(4) 0.19564(4) 0.93695(2) 0.02006(11) Uani 1 1 d . .
Ce3 Ce 1.60996(4) 0.36115(3) 0.42379(2) 0.01380(10) Uani 1 1 d . .
P1 P 1.25571(17) 0.14398(15) 0.29284(10) 0.0106(4) Uani 1 1 d . .
O1 O 1.3546(5) 0.2018(5) 0.0311(3) 0.0313(16) Uani 1 1 d . .
O2 O 0.9126(5) 0.3798(5) 0.1498(3) 0.0301(15) Uani 1 1 d . .
O3 O 1.0934(5) -0.0363(5) 0.1777(3) 0.0242(14) Uani 1 1 d . .
O4 O 1.6728(5) -0.0150(5) 0.1681(3) 0.0244(14) Uani 1 1 d . .
O5 O 1.5226(5) 0.3574(5) 0.1447(3) 0.0283(15) Uani 1 1 d . .
O6 O 1.0781(5) 0.5346(4) 0.2619(3) 0.0246(14) Uani 1 1 d . .
O7 O 0.8317(5) 0.3311(4) 0.3880(3) 0.0204(13) Uani 1 1 d . .
O8 O 0.9971(5) -0.0784(4) 0.4155(3) 0.0153(12) Uani 1 1 d . .
O9 O 1.4109(5) -0.2463(4) 0.3172(3) 0.0261(15) Uani 1 1 d . .
O10 O 1.6099(5) -0.0719(4) 0.4395(3) 0.0195(13) Uani 1 1 d . .
O11 O 1.4472(5) 0.3004(5) 0.4141(3) 0.0224(14) Uani 1 1 d . .
O12 O 1.2087(4) 0.1594(4) 0.2272(3) 0.0147(12) Uani 1 1 d . .
O13 O 1.3673(5) 0.0491(4) 0.3002(3) 0.0138(12) Uani 1 1 d . .
O14 O 1.2891(5) 0.2366(4) 0.2876(3) 0.0150(12) Uani 1 1 d . .
O15 O 1.1632(4) 0.1327(4) 0.3514(3) 0.0141(12) Uani 1 1 d . .
O16 O 1.1507(5) 0.2820(5) 0.1122(3) 0.0243(14) Uani 1 1 d . .
O17 O 1.0258(5) 0.1695(5) 0.1791(3) 0.0212(13) Uani 1 1 d . .
O18 O 1.2345(5) 0.0842(5) 0.1250(3) 0.0213(13) Uani 1 1 d . .
O19 O 1.4322(5) 0.0793(5) 0.1558(3) 0.0225(14) Uani 1 1 d . .
O20 O 1.3539(5) 0.2739(5) 0.1404(3) 0.0228(14) Uani 1 1 d . .
O21 O 1.1010(5) 0.3759(5) 0.2081(3) 0.0218(13) Uani 1 1 d . .
O22 O 0.9735(5) 0.2673(4) 0.2758(3) 0.0160(12) Uani 1 1 d . .
O23 O 1.0751(5) 0.0279(4) 0.2925(3) 0.0180(13) Uani 1 1 d . .
O24 O 1.2847(5) -0.0571(4) 0.2384(3) 0.0203(13) Uani 1 1 d . .
O25 O 1.5236(5) 0.1604(5) 0.2112(3) 0.0225(14) Uani 1 1 d . .
O26 O 1.2915(5) 0.4132(4) 0.2069(3) 0.0208(13) Uani 1 1 d . .
O27 O 1.0574(5) 0.3497(4) 0.3359(3) 0.0194(13) Uani 1 1 d . .
O28 O 0.9542(4) 0.1284(4) 0.3863(3) 0.0149(12) Uani 1 1 d . .
O29 O 1.2384(5) -0.0876(4) 0.3664(3) 0.0148(12) Uani 1 1 d . .
O30 O 1.5045(5) -0.0979(4) 0.2430(3) 0.0173(12) Uani 1 1 d . .
O31 O 1.5954(5) -0.0143(4) 0.3014(3) 0.0184(13) Uani 1 1 d . .
O32 O 1.4637(5) 0.3012(4) 0.2801(3) 0.0192(13) Uani 1 1 d . .
O33 O 1.2552(5) 0.3862(4) 0.3369(3) 0.0189(13) Uani 1 1 d . .
O34 O 1.0270(5) 0.2218(4) 0.4531(3) 0.0194(13) Uani 1 1 d . .
O35 O 1.1220(5) -0.0012(4) 0.4662(3) 0.0149(12) Uani 1 1 d . .
O36 O 1.4726(5) -0.1280(4) 0.3729(3) 0.0144(12) Uani 1 1 d . .
O37 O 1.4813(5) 0.1264(4) 0.3688(3) 0.0163(12) Uani 1 1 d . .
O38 O 1.2762(5) 0.2166(4) 0.4315(3) 0.0182(13) Uani 1 1 d . .
O39 O 1.3674(5) 0.0054(4) 0.4468(3) 0.0178(13) Uani 1 1 d . .
O40 O 1.2520(5) -0.0642(4) 0.5955(3) 0.0170(12) Uani 1 1 d . .
O41 O 1.3097(5) -0.2305(4) 0.6397(3) 0.0184(11) Uani 1 1 d U .
O42 O 1.0912(6) -0.1251(5) 0.9505(3) 0.0378(17) Uani 1 1 d . .
O43 O 1.0820(5) 0.0334(5) 0.9031(3) 0.0262(15) Uani 1 1 d . .
O44 O 1.1608(6) 0.0833(6) 1.0070(4) 0.0448(19) Uani 1 1 d . .
O45 O 0.8273(6) 0.1242(6) 0.9336(4) 0.0407(18) Uani 1 1 d . .
O46 O 1.1775(6) 0.1968(6) 0.8674(4) 0.0447(19) Uani 1 1 d . .
O47 O 0.7814(7) 0.3203(6) 0.9587(4) 0.060(2) Uani 1 1 d . .
O48 O 1.0144(8) 0.2923(6) 1.0111(4) 0.057(2) Uani 1 1 d . .
O49 O 0.9841(8) 0.3784(6) 0.8769(4) 0.054(2) Uani 1 1 d . .
O50 O 1.1427(6) 0.2320(5) 0.5662(3) 0.0322(16) Uani 1 1 d . .
O51 O 1.2460(8) 0.3135(7) 0.5862(4) 0.060 Uiso 1 1 d . .
O52 O 1.5504(6) 0.4371(5) 0.3026(3) 0.0347(17) Uani 1 1 d . .
O53 O 1.7017(6) 0.1935(5) 0.4964(3) 0.0355(17) Uani 1 1 d . .
O55 O 1.4743(6) 0.3243(5) 0.5382(3) 0.0326(16) Uani 1 1 d . .
O56 O 1.6452(6) 0.5306(5) 0.3737(4) 0.0398(18) Uani 1 1 d . .
O57 O 1.4315(5) 0.5025(5) 0.4301(3) 0.0291(16) Uani 1 1 d . .
O58 O 1.0916(6) 0.7465(5) 0.1734(3) 0.0381(18) Uani 1 1 d . .
O59 O 0.9409(6) 0.8102(5) 0.2443(4) 0.0336(16) Uani 1 1 d . .
C1 C 1.2679(7) -0.1422(6) 0.6438(4) 0.0175(12) Uani 1 1 d U .
C2 C 1.2317(7) -0.1229(6) 0.7130(4) 0.0174(18) Uani 1 1 d . .
C3 C 1.2454(7) -0.2024(7) 0.7680(4) 0.0203(19) Uani 1 1 d . .
H3A H 1.2798 -0.2682 0.7629 0.024 Uiso 1 1 calc R .
C4 C 1.2073(7) -0.1848(6) 0.8327(4) 0.0197(19) Uani 1 1 d . .
H4A H 1.2150 -0.2382 0.8702 0.024 Uiso 1 1 calc R .
C5 C 1.1589(7) -0.0863(6) 0.8379(4) 0.0168(18) Uani 1 1 d . .
C6 C 1.1831(7) -0.0261(6) 0.7222(4) 0.0169(18) Uani 1 1 d . .
H6A H 1.1741 0.0287 0.6856 0.020 Uiso 1 1 calc R .
C7 C 1.1057(7) -0.0566(7) 0.9029(4) 0.0201(19) Uani 1 1 d . .
C8 C 1.3422(7) 0.5762(6) 0.4404(5) 0.0191(19) Uani 1 1 d . .
C9 C 1.1593(8) 0.7031(7) 0.3929(5) 0.026(2) Uani 1 1 d . .
H9A H 1.1365 0.7257 0.4316 0.031 Uiso 1 1 calc R .
C10 C 1.0891(8) 0.7461(7) 0.3422(5) 0.029(2) Uani 1 1 d . .
H10A H 1.0170 0.7960 0.3476 0.035 Uiso 1 1 calc R .
C11 C 1.2640(7) 0.6261(6) 0.3856(4) 0.0159(18) Uani 1 1 d . .
C12 C 1.1242(8) 0.7161(7) 0.2836(4) 0.023(2) Uani 1 1 d . .
C13 C 1.2979(8) 0.5977(7) 0.3267(4) 0.0224(13) Uani 1 1 d U .
H13A H 1.3684 0.5459 0.3216 0.027 Uiso 1 1 calc R .
C14 C 1.0454(9) 0.7611(7) 0.2288(5) 0.026(2) Uani 1 1 d . .
C15 C 1.1634(11) 0.3097(11) 0.5626(8) 0.065(4) Uani 1 1 d . .
C16 C 1.0774(12) 0.4117(9) 0.5299(7) 0.060(4) Uani 1 1 d . .
C17 C 1.0687(14) 0.5005(12) 0.5422(8) 0.078(4) Uiso 1 1 d . .
H17A H 1.1182 0.5012 0.5691 0.093 Uiso 1 1 calc R .
N1 N 1.1489(6) -0.0099(5) 0.7833(3) 0.0147(15) Uani 1 1 d . .
N2 N 1.2311(6) 0.6432(6) 0.2762(4) 0.0242(13) Uani 1 1 d U .
N3 N 1.0133(13) 0.4128(9) 0.4858(7) 0.074(4) Uani 0.50 1 d P 1
C18 C 1.0133(13) 0.4128(9) 0.4858(7) 0.074(4) Uani 0.50 1 d P 2
H18A H 1.0255 0.3534 0.4743 0.088 Uiso 0.50 1 calc PR 2
O1W O -0.2031(11) 0.5217(7) 0.9395(6) 0.098(4) Uani 1 1 d . .
O2W O 0.1788(14) 0.4375(15) 0.7263(12) 0.094(8) Uani 0.50 1 d P .
O3W O 0.7000(17) 0.5074(14) 0.2047(12) 0.093(8) Uani 0.50 1 d P .
O4W O 0.1333(15) 0.4331(11) 0.9598(7) 0.052(5) Uani 0.50 1 d P .
O5W O 1.3127(18) 0.2871(15) 0.8950(9) 0.076(6) Uani 0.50 1 d P .
O6W O 1.5418(15) 0.1060(13) 0.8990(8) 0.065(5) Uani 0.50 1 d P .
O7W O 0.2648(9) 0.2405(9) 0.7164(7) 0.121(5) Uani 1 1 d . .
O8W O 1.3883(13) -0.0244(15) 0.9741(8) 0.072(6) Uani 0.50 1 d P .
O9W O 0.6127(14) 0.222(2) 1.0363(10) 0.095(8) Uani 0.50 1 d P .
O10W O 1.3480(16) 0.5949(12) 0.1558(9) 0.066(5) Uani 0.50 1 d P .
O54 O 1.3145(5) 0.6090(5) 0.4900(3) 0.0296(16) Uani 1 1 d . .

loop_
_atom_site_aniso_label
_atom_site_aniso_U_11
_atom_site_aniso_U_22
_atom_site_aniso_U_33
_atom_site_aniso_U_23
_atom_site_aniso_U_13
_atom_site_aniso_U_12
W1 0.01810(18) 0.0335(2) 0.00984(18) -0.00448(15) -0.00237(14) -0.01291(16)
W2 0.01613(18) 0.0266(2) 0.01196(18) -0.00108(15) -0.00651(14) -0.00668(15)
W3 0.01504(17) 0.0287(2) 0.01185(18) -0.00790(15) -0.00204(14) -0.01075(15)
W4 0.01175(17) 0.0291(2) 0.01372(19) -0.00765(15) 0.00070(13) -0.00846(15)
W5 0.02005(19) 0.0278(2) 0.01193(18) -0.00105(15) -0.00248(14) -0.01464(16)
W6 0.01694(18) 0.01550(17) 0.01622(19) 0.00231(14) -0.00631(14) -0.00655(14)
W7 0.01079(16) 0.01410(17) 0.01173(17) -0.00265(13) -0.00239(13) -0.00291(13)
W8 0.01100(16) 0.01417(17) 0.01107(17) -0.00381(13) -0.00086(13) -0.00489(13)
W9 0.01151(16) 0.01895(18) 0.01671(19) -0.00877(14) -0.00035(13) -0.00559(14)
W10 0.01102(16) 0.01570(17) 0.01181(18) -0.00367(13) -0.00380(13) -0.00351(13)
W11 0.01484(17) 0.01598(17) 0.01174(18) -0.00160(13) -0.00379(13) -0.00749(14)
Ce1 0.0127(2) 0.0146(2) 0.0118(2) -0.00172(18) -0.00258(18) -0.00463(19)
Ce2 0.0252(3) 0.0227(3) 0.0124(3) -0.0039(2) -0.0043(2) -0.0073(2)
Ce3 0.0135(2) 0.0133(2) 0.0141(3) -0.00447(19) -0.00563(18) -0.00099(18)
P1 0.0100(10) 0.0145(11) 0.0080(11) -0.0022(8) -0.0022(8) -0.0045(8)
O1 0.030(4) 0.049(4) 0.015(3) -0.004(3) 0.000(3) -0.017(3)
O2 0.029(4) 0.036(4) 0.021(4) 0.003(3) -0.017(3) -0.008(3)
O3 0.026(3) 0.041(4) 0.019(3) -0.017(3) -0.003(3) -0.019(3)
O4 0.023(3) 0.041(4) 0.014(3) -0.012(3) 0.000(3) -0.012(3)
O5 0.032(4) 0.036(4) 0.015(3) 0.004(3) -0.001(3) -0.018(3)
O6 0.029(3) 0.013(3) 0.030(4) 0.006(3) -0.013(3) -0.009(3)
O7 0.016(3) 0.016(3) 0.025(4) -0.003(3) -0.005(3) -0.001(2)
O8 0.015(3) 0.018(3) 0.014(3) -0.005(2) 0.001(2) -0.008(2)
O9 0.018(3) 0.025(3) 0.038(4) -0.015(3) 0.005(3) -0.008(3)
O10 0.018(3) 0.023(3) 0.014(3) 0.000(3) -0.009(2) -0.003(3)
O11 0.022(3) 0.033(4) 0.020(3) -0.009(3) -0.005(3) -0.015(3)
O12 0.012(3) 0.023(3) 0.011(3) -0.005(2) -0.005(2) -0.006(2)
O13 0.015(3) 0.020(3) 0.011(3) -0.002(2) -0.004(2) -0.010(2)
O14 0.018(3) 0.018(3) 0.013(3) -0.003(2) -0.005(2) -0.010(2)
O15 0.014(3) 0.019(3) 0.010(3) -0.003(2) -0.002(2) -0.005(2)
O16 0.020(3) 0.034(4) 0.018(3) -0.005(3) -0.004(3) -0.008(3)
O17 0.016(3) 0.036(4) 0.017(3) -0.009(3) 0.000(2) -0.012(3)
O18 0.022(3) 0.034(4) 0.014(3) -0.005(3) -0.006(3) -0.014(3)
O19 0.019(3) 0.035(4) 0.019(3) -0.008(3) 0.000(3) -0.015(3)
O20 0.021(3) 0.030(4) 0.016(3) 0.002(3) -0.004(3) -0.011(3)
O21 0.016(3) 0.031(4) 0.017(3) -0.004(3) -0.005(3) -0.007(3)
O22 0.019(3) 0.021(3) 0.012(3) -0.005(2) -0.003(2) -0.009(3)
O23 0.018(3) 0.023(3) 0.016(3) -0.008(3) 0.002(2) -0.009(3)
O24 0.017(3) 0.033(4) 0.016(3) -0.010(3) -0.001(2) -0.011(3)
O25 0.020(3) 0.039(4) 0.012(3) -0.003(3) -0.005(3) -0.015(3)
O26 0.024(3) 0.025(3) 0.014(3) 0.004(3) -0.005(3) -0.014(3)
O27 0.021(3) 0.023(3) 0.015(3) -0.004(3) -0.002(3) -0.009(3)
O28 0.008(3) 0.016(3) 0.019(3) -0.004(2) -0.002(2) -0.003(2)
O29 0.016(3) 0.019(3) 0.010(3) -0.003(2) -0.002(2) -0.007(2)
O30 0.014(3) 0.029(3) 0.013(3) -0.010(3) 0.003(2) -0.010(3)
O31 0.013(3) 0.027(3) 0.020(3) -0.009(3) -0.001(2) -0.010(3)
O32 0.018(3) 0.021(3) 0.021(3) -0.003(3) -0.001(3) -0.012(3)
O33 0.019(3) 0.021(3) 0.016(3) -0.002(3) -0.003(2) -0.007(3)
O34 0.018(3) 0.026(3) 0.016(3) -0.008(3) -0.001(2) -0.008(3)
O35 0.018(3) 0.013(3) 0.014(3) -0.002(2) -0.001(2) -0.007(2)
O36 0.015(3) 0.017(3) 0.014(3) -0.008(2) -0.002(2) -0.004(2)
O37 0.015(3) 0.017(3) 0.018(3) -0.004(2) -0.008(2) -0.003(2)
O38 0.025(3) 0.019(3) 0.012(3) -0.001(2) -0.004(2) -0.010(3)
O39 0.021(3) 0.020(3) 0.015(3) -0.003(2) -0.004(2) -0.009(3)
O40 0.017(3) 0.021(3) 0.014(3) -0.002(2) -0.005(2) -0.007(3)
O41 0.023(3) 0.018(2) 0.013(3) -0.002(2) -0.007(2) -0.006(2)
O42 0.051(5) 0.042(4) 0.013(4) -0.006(3) 0.008(3) -0.015(4)
O43 0.024(3) 0.033(4) 0.022(4) -0.017(3) 0.004(3) -0.006(3)
O44 0.047(5) 0.056(5) 0.028(4) -0.007(4) -0.021(4) -0.008(4)
O45 0.035(4) 0.059(5) 0.042(5) -0.020(4) -0.002(3) -0.026(4)
O46 0.044(4) 0.055(5) 0.043(5) -0.017(4) 0.006(4) -0.026(4)
O47 0.044(5) 0.057(6) 0.062(6) -0.023(5) -0.005(4) 0.007(4)
O48 0.091(7) 0.041(5) 0.047(5) -0.012(4) -0.037(5) -0.015(5)
O49 0.094(7) 0.033(4) 0.039(5) -0.001(4) -0.027(5) -0.024(4)
O50 0.038(4) 0.030(4) 0.034(4) -0.020(3) -0.006(3) -0.007(3)
O52 0.066(5) 0.027(4) 0.017(4) 0.006(3) -0.015(3) -0.026(4)
O53 0.054(5) 0.022(4) 0.015(4) 0.001(3) -0.009(3) 0.003(3)
O55 0.041(4) 0.032(4) 0.020(4) -0.004(3) -0.006(3) -0.009(3)
O56 0.041(4) 0.025(4) 0.052(5) -0.008(3) -0.001(4) -0.013(3)
O57 0.020(3) 0.021(3) 0.040(4) -0.012(3) -0.016(3) 0.010(3)
O58 0.058(5) 0.037(4) 0.022(4) 0.001(3) -0.021(4) -0.017(4)
O59 0.025(4) 0.030(4) 0.041(4) -0.004(3) -0.013(3) -0.003(3)
C1 0.022(3) 0.018(2) 0.013(3) -0.002(2) -0.008(2) -0.007(2)
C2 0.013(4) 0.027(5) 0.013(5) -0.009(4) -0.003(3) -0.004(4)
C3 0.022(5) 0.024(5) 0.016(5) -0.008(4) 0.001(4) -0.009(4)
C4 0.024(5) 0.021(5) 0.013(5) 0.000(4) -0.012(4) -0.004(4)
C5 0.015(4) 0.027(5) 0.014(5) -0.012(4) -0.002(3) -0.008(4)
C6 0.020(4) 0.018(4) 0.011(4) 0.000(3) -0.007(3) -0.005(4)
C7 0.018(5) 0.028(5) 0.008(4) -0.007(4) 0.001(3) 0.000(4)
C8 0.017(4) 0.014(4) 0.031(5) -0.006(4) -0.006(4) -0.007(4)
C9 0.022(5) 0.040(6) 0.017(5) -0.016(4) -0.005(4) -0.004(4)
C10 0.023(5) 0.030(5) 0.029(6) -0.018(4) -0.013(4) 0.010(4)
C11 0.017(4) 0.016(4) 0.014(5) -0.005(3) 0.000(3) -0.005(4)
C12 0.027(5) 0.022(5) 0.020(5) 0.008(4) -0.015(4) -0.010(4)
C13 0.023(3) 0.029(3) 0.016(3) -0.006(3) -0.002(2) -0.010(3)
C14 0.049(7) 0.020(5) 0.019(5) 0.001(4) -0.017(5) -0.019(5)
C15 0.041(7) 0.076(10) 0.095(12) -0.026(9) -0.020(7) -0.027(7)
C16 0.079(10) 0.043(7) 0.070(10) -0.015(7) -0.028(8) -0.020(7)
N1 0.015(4) 0.024(4) 0.006(4) -0.004(3) -0.003(3) -0.006(3)
N2 0.025(3) 0.031(3) 0.016(3) -0.006(3) -0.002(2) -0.009(3)
N3 0.125(12) 0.039(7) 0.070(9) -0.010(6) -0.046(9) -0.027(8)
C18 0.125(12) 0.039(7) 0.070(9) -0.010(6) -0.046(9) -0.027(8)
O1W 0.151(11) 0.055(6) 0.090(9) -0.013(6) -0.046(8) -0.022(7)
O2W 0.028(10) 0.083(15) 0.120(19) 0.017(13) 0.023(11) -0.011(9)
O3W 0.077(14) 0.047(11) 0.117(19) -0.022(12) 0.060(13) -0.014(10)
O4W 0.094(13) 0.036(9) 0.035(9) 0.026(7) -0.048(9) -0.036(9)
O5W 0.103(15) 0.101(15) 0.059(13) 0.008(11) -0.037(11) -0.079(13)
O6W 0.071(12) 0.066(12) 0.048(11) -0.047(9) -0.022(9) 0.020(9)
O7W 0.065(7) 0.102(9) 0.126(11) 0.025(8) 0.011(7) -0.005(6)
O8W 0.028(9) 0.112(16) 0.035(10) -0.034(10) 0.002(7) 0.032(9)
O9W 0.035(10) 0.20(3) 0.076(15) -0.079(16) 0.040(10) -0.062(13)
O10W 0.079(13) 0.045(10) 0.068(13) -0.015(9) -0.045(11) 0.005(9)
O54 0.027(4) 0.040(4) 0.025(4) -0.020(3) -0.009(3) -0.001(3)

loop_
_atom_type_symbol
_atom_type_description
_atom_type_scat_dispersion_real
_atom_type_scat_dispersion_imag
_atom_type_scat_source
C C 0.0033 0.0016 'International Tables Vol C Tables 4.2.6.8 and 6.1.1.4'
Ce Ce -0.2486 2.6331 'International Tables Vol C Tables 4.2.6.8 and 6.1.1.4'
O O 0.0106 0.0060 'International Tables Vol C Tables 4.2.6.8 and 6.1.1.4'
P P 0.1023 0.0942 'International Tables Vol C Tables 4.2.6.8 and 6.1.1.4'
W W -0.8490 6.8722 'International Tables Vol C Tables 4.2.6.8 and 6.1.1.4'
H H 0.0000 0.0000 'International Tables Vol C Tables 4.2.6.8 and 6.1.1.4'
N N 0.0061 0.0033 'International Tables Vol C Tables 4.2.6.8 and 6.1.1.4'

loop_
_geom_angle_atom_site_label_1
_geom_angle_atom_site_label_2
_geom_angle_atom_site_label_3
_geom_angle
_geom_angle_site_symmetry_1
_geom_angle_site_symmetry_3
O1 W1 O16 102.0(3) . .
O1 W1 O19 103.8(3) . .
O16 W1 O19 154.2(3) . .
O1 W1 O20 102.8(3) . .
O16 W1 O20 88.8(2) . .
O19 W1 O20 85.8(2) . .
O1 W1 O18 101.0(3) . .
O16 W1 O18 87.6(3) . .
O19 W1 O18 87.2(2) . .
O20 W1 O18 156.2(2) . .
O1 W1 O12 172.1(2) . .
O16 W1 O12 73.0(2) . .
O19 W1 O12 81.3(2) . .
O20 W1 O12 83.4(2) . .
O18 W1 O12 73.0(2) . .
O2 W2 O22 104.5(3) . .
O2 W2 O17 101.1(3) . .
O22 W2 O17 92.5(2) . .
O2 W2 O21 102.8(3) . .
O22 W2 O21 88.2(2) . .
O17 W2 O21 155.1(2) . .
O2 W2 O16 99.1(3) . .
O22 W2 O16 156.3(2) . .
O17 W2 O16 84.0(2) . .
O21 W2 O16 85.3(2) . .
O2 W2 O12 169.7(3) . .
O22 W2 O12 84.4(2) . .
O17 W2 O12 73.0(2) . .
O21 W2 O12 82.3(2) . .
O16 W2 O12 72.1(2) . .
O3 W3 O23 104.4(3) . .
O3 W3 O24 101.6(3) . .
O23 W3 O24 88.3(2) . .
O3 W3 O17 101.6(3) . .
O23 W3 O17 90.7(2) . .
O24 W3 O17 156.3(2) . .
O3 W3 O18 98.9(3) . .
O23 W3 O18 156.7(2) . .
O24 W3 O18 87.8(2) . .
O17 W3 O18 83.8(2) . .
O3 W3 O12 170.3(2) . .
O23 W3 O12 83.9(2) . .
O24 W3 O12 83.6(2) . .
O17 W3 O12 72.8(2) . .
O18 W3 O12 72.9(2) . .
O4 W4 O31 103.1(3) . .
O4 W4 O19 101.2(3) . .
O31 W4 O19 155.8(2) . .
O4 W4 O25 102.4(3) . .
O31 W4 O25 90.2(2) . .
O19 W4 O25 83.8(2) . .
O4 W4 O30 100.1(3) . .
O31 W4 O30 88.5(2) . .
O19 W4 O30 88.1(2) . .
O25 W4 O30 157.2(2) . .
O4 W4 O13 171.5(2) . .
O31 W4 O13 73.0(2) . .
O19 W4 O13 83.1(2) . .
O25 W4 O13 85.3(2) . .
O30 W4 O13 72.6(2) . .
O5 W5 O32 102.1(3) . .
O5 W5 O25 102.9(3) . .
O32 W5 O25 91.2(2) . .
O5 W5 O26 101.6(3) . .
O32 W5 O26 88.2(2) . .
O25 W5 O26 155.0(2) . .
O5 W5 O20 102.3(3) . .
O32 W5 O20 155.6(2) . .
O25 W5 O20 84.5(2) . .
O26 W5 O20 85.8(2) . .
O5 W5 O14 171.5(2) . .
O32 W5 O14 72.3(2) . .
O25 W5 O14 83.9(2) . .
O26 W5 O14 72.1(2) . .
O20 W5 O14 83.3(2) . .
O6 W6 O27 101.6(3) . .
O6 W6 O33 102.2(3) . .
O27 W6 O33 91.8(2) . .
O6 W6 O21 100.9(3) . .
O27 W6 O21 86.4(2) . .
O33 W6 O21 156.6(2) . .
O6 W6 O26 100.8(3) . .
O27 W6 O26 157.4(2) . .
O33 W6 O26 86.9(2) . .
O21 W6 O26 85.8(2) . .
O6 W6 O14 173.2(2) . .
O27 W6 O14 83.2(2) . .
O33 W6 O14 72.6(2) . .
O21 W6 O14 84.1(2) . .
O26 W6 O14 74.8(2) . .
O7 W7 O34 103.0(3) . .
O7 W7 O28 100.9(2) . .
O34 W7 O28 95.7(2) . .
O7 W7 O27 102.5(2) . .
O34 W7 O27 92.7(2) . .
O28 W7 O27 152.7(2) . .
O7 W7 O22 95.7(2) . .
O34 W7 O22 161.0(2) . .
O28 W7 O22 83.8(2) . .
O27 W7 O22 79.9(2) . .
O7 W7 O15 171.9(2) . .
O34 W7 O15 82.3(2) . .
O28 W7 O15 72.3(2) . .
O27 W7 O15 83.2(2) . .
O22 W7 O15 79.5(2) . .
O8 W8 O35 104.1(2) . .
O8 W8 O28 98.9(2) . .
O35 W8 O28 95.3(2) . .
O8 W8 O29 103.4(2) . .
O35 W8 O29 91.0(2) . .
O28 W8 O29 154.5(2) . .
O8 W8 O23 95.8(2) . .
O35 W8 O23 159.6(2) . .
O28 W8 O23 86.0(2) . .
O29 W8 O23 79.8(2) . .
O8 W8 O15 170.4(2) . .
O35 W8 O15 80.8(2) . .
O28 W8 O15 72.1(2) . .
O29 W8 O15 84.6(2) . .
O23 W8 O15 80.2(2) . .
O9 W9 O29 102.6(3) . .
O9 W9 O36 100.2(3) . .
O29 W9 O36 93.7(2) . .
O9 W9 O24 103.2(3) . .
O29 W9 O24 86.4(2) . .
O36 W9 O24 156.1(2) . .
O9 W9 O30 99.5(3) . .
O29 W9 O30 157.5(2) . .
O36 W9 O30 86.6(2) . .
O24 W9 O30 84.5(2) . .
O9 W9 O13 171.0(2) . .
O29 W9 O13 84.2(2) . .
O36 W9 O13 73.3(2) . .
O24 W9 O13 82.9(2) . .
O30 W9 O13 74.3(2) . .
O10 W10 O39 105.3(3) . .
O10 W10 O37 104.0(2) . .
O39 W10 O37 93.0(2) . .
O10 W10 O36 102.5(2) . .
O39 W10 O36 90.3(2) . .
O37 W10 O36 151.4(2) . .
O10 W10 O31 97.1(2) . .
O39 W10 O31 157.3(2) . .
O37 W10 O31 84.7(2) . .
O36 W10 O31 81.5(2) . .
O10 W10 O13 165.6(2) . .
O39 W10 O13 87.3(2) . .
O37 W10 O13 81.9(2) . .
O36 W10 O13 69.9(2) . .
O31 W10 O13 70.03(19) . .
O11 W11 O38 104.6(3) . .
O11 W11 O37 103.6(3) . .
O38 W11 O37 93.2(2) . .
O11 W11 O33 101.1(3) . .
O38 W11 O33 91.7(2) . .
O37 W11 O33 152.7(2) . .
O11 W11 O32 95.8(2) . .
O38 W11 O32 159.5(2) . .
O37 W11 O32 84.4(2) . .
O33 W11 O32 81.6(2) . .
O11 W11 O14 165.3(2) . .
O38 W11 O14 88.1(2) . .
O37 W11 O14 82.6(2) . .
O33 W11 O14 70.7(2) . .
O32 W11 O14 71.3(2) . .
O39 Ce1 O40 83.30(19) . .
O39 Ce1 O50 137.2(2) . .
O40 Ce1 O50 108.5(2) . .
O39 Ce1 O38 71.13(19) . .
O40 Ce1 O38 143.14(18) . .
O50 Ce1 O38 76.5(2) . .
O39 Ce1 O35 76.60(18) . .
O40 Ce1 O35 81.82(18) . .
O50 Ce1 O35 144.5(2) . .
O38 Ce1 O35 115.92(18) . .
O39 Ce1 O34 118.05(18) . .
O40 Ce1 O34 141.81(18) . .
O50 Ce1 O34 78.2(2) . .
O38 Ce1 O34 74.92(18) . .
O35 Ce1 O34 73.99(18) . .
O39 Ce1 O8 142.17(17) . 2_756
O40 Ce1 O8 73.23(17) . 2_756
O50 Ce1 O8 79.4(2) . 2_756
O38 Ce1 O8 141.63(18) . 2_756
O35 Ce1 O8 71.09(17) . 2_756
O34 Ce1 O8 71.18(18) . 2_756
O39 Ce1 O10 71.22(18) . 2_856
O40 Ce1 O10 70.69(17) . 2_856
O50 Ce1 O10 74.3(2) . 2_856
O38 Ce1 O10 76.06(18) . 2_856
O35 Ce1 O10 139.47(18) . 2_856
O34 Ce1 O10 143.76(17) . 2_856
O8 Ce1 O10 124.90(17) 2_756 2_856
O42 Ce2 O43 96.8(2) 2_757 .
O42 Ce2 O58 133.1(2) 2_757 2_766
O43 Ce2 O58 82.6(2) . 2_766
O42 Ce2 O46 140.6(3) 2_757 .
O43 Ce2 O46 71.0(2) . .
O58 Ce2 O46 83.7(2) 2_766 .
O42 Ce2 O47 73.9(3) 2_757 .
O43 Ce2 O47 140.3(2) . .
O58 Ce2 O47 77.4(3) 2_766 .
O46 Ce2 O47 138.6(3) . .
O42 Ce2 O48 74.5(3) 2_757 .
O43 Ce2 O48 139.7(2) . .
O58 Ce2 O48 132.1(2) 2_766 .
O46 Ce2 O48 90.7(3) . .
O47 Ce2 O48 76.1(3) . .
O42 Ce2 O45 69.3(2) 2_757 .
O43 Ce2 O45 71.1(2) . .
O58 Ce2 O45 66.3(2) 2_766 .
O46 Ce2 O45 133.9(2) . .
O47 Ce2 O45 69.5(3) . .
O48 Ce2 O45 135.4(3) . .
O42 Ce2 O49 131.4(2) 2_757 .
O43 Ce2 O49 131.5(2) . .
O58 Ce2 O49 68.8(2) 2_766 .
O46 Ce2 O49 67.7(3) . .
O47 Ce2 O49 71.1(3) . .
O48 Ce2 O49 65.2(2) . .
O45 Ce2 O49 124.9(3) . .
O42 Ce2 O44 70.9(2) 2_757 .
O43 Ce2 O44 71.1(2) . .
O58 Ce2 O44 147.2(2) 2_766 .
O46 Ce2 O44 69.7(2) . .
O47 Ce2 O44 135.4(3) . .
O48 Ce2 O44 68.9(2) . .
O45 Ce2 O44 119.9(2) . .
O49 Ce2 O44 115.2(3) . .
O57 Ce3 O54 92.1(2) . 2_866
O57 Ce3 O41 135.85(19) . 2_856
O54 Ce3 O41 132.07(19) 2_866 2_856
O57 Ce3 O53 136.4(2) . .
O54 Ce3 O53 73.6(2) 2_866 .
O41 Ce3 O53 69.2(2) 2_856 .
O57 Ce3 O11 74.9(2) . .
O54 Ce3 O11 138.1(2) 2_866 .
O41 Ce3 O11 70.16(18) 2_856 .
O53 Ce3 O11 88.7(2) . .
O57 Ce3 O56 68.4(2) . .
O54 Ce3 O56 74.2(2) 2_866 .
O41 Ce3 O56 118.9(2) 2_856 .
O53 Ce3 O56 139.4(2) . .
O11 Ce3 O56 131.9(2) . .
O57 Ce3 O7 137.8(2) . 1_655
O54 Ce3 O7 72.9(2) 2_866 1_655
O41 Ce3 O7 70.69(18) 2_856 1_655
O53 Ce3 O7 77.8(2) . 1_655
O11 Ce3 O7 140.85(18) . 1_655
O56 Ce3 O7 69.6(2) . 1_655
O57 Ce3 O52 74.2(2) . .
O54 Ce3 O52 143.8(2) 2_866 .
O41 Ce3 O52 69.6(2) 2_856 .
O53 Ce3 O52 138.3(2) . .
O11 Ce3 O52 71.3(2) . .
O56 Ce3 O52 69.6(2) . .
O7 Ce3 O52 94.8(2) 1_655 .
O57 Ce3 O55 68.6(2) . .
O54 Ce3 O55 72.1(2) 2_866 .
O41 Ce3 O55 117.74(19) 2_856 .
O53 Ce3 O55 67.8(2) . .
O11 Ce3 O55 66.08(19) . .
O56 Ce3 O55 123.2(2) . .
O7 Ce3 O55 136.29(19) 1_655 .
O52 Ce3 O55 128.8(2) . .
O15 P1 O14 110.3(3) . .
O15 P1 O13 111.0(3) . .
O14 P1 O13 108.7(3) . .
O15 P1 O12 110.6(3) . .
O14 P1 O12 107.9(3) . .
O13 P1 O12 108.2(3) . .
W7 O7 Ce3 152.2(3) . 1_455
W8 O8 Ce1 140.7(3) . 2_756
W10 O10 Ce1 156.5(3) . 2_856
W11 O11 Ce3 152.5(3) . .
P1 O12 W3 123.0(3) . .
P1 O12 W2 124.1(3) . .
W3 O12 W2 89.22(16) . .
P1 O12 W1 129.6(3) . .
W3 O12 W1 89.56(17) . .
W2 O12 W1 89.72(18) . .
P1 O13 W9 126.5(3) . .
P1 O13 W4 125.6(3) . .
W9 O13 W4 88.37(17) . .
P1 O13 W10 125.3(3) . .
W9 O13 W10 90.26(18) . .
W4 O13 W10 89.08(17) . .
P1 O14 W6 125.8(3) . .
P1 O14 W11 125.7(3) . .
W6 O14 W11 90.24(17) . .
P1 O14 W5 126.0(3) . .
W6 O14 W5 87.90(17) . .
W11 O14 W5 89.30(16) . .
P1 O15 W8 128.0(3) . .
P1 O15 W7 128.9(3) . .
W8 O15 W7 89.45(17) . .
W1 O16 W2 125.1(3) . .
W2 O17 W3 124.9(3) . .
W1 O18 W3 124.5(3) . .
W1 O19 W4 153.2(3) . .
W1 O20 W5 151.1(3) . .
W6 O21 W2 147.9(3) . .
W2 O22 W7 153.6(3) . .
W3 O23 W8 153.8(3) . .
W3 O24 W9 148.4(3) . .
W5 O25 W4 153.1(3) . .
W5 O26 W6 124.9(3) . .
W6 O27 W7 155.6(3) . .
W7 O28 W8 124.1(3) . .
W9 O29 W8 153.8(3) . .
W4 O30 W9 124.5(3) . .
W4 O31 W10 127.9(3) . .
W5 O32 W11 127.1(3) . .
W6 O33 W11 126.5(3) . .
W7 O34 Ce1 137.8(3) . .
W8 O35 Ce1 140.5(3) . .
W9 O36 W10 126.5(3) . .
W10 O37 W11 145.2(3) . .
W11 O38 Ce1 157.3(3) . .
W10 O39 Ce1 157.7(3) . .
C1 O40 Ce1 172.4(5) . .
C1 O41 Ce3 152.4(5) . 2_856
C7 O42 Ce2 155.1(6) . 2_757
C7 O43 Ce2 159.6(6) . .
C15 O50 Ce1 142.1(8) . .
C8 O57 Ce3 172.5(6) . .
C14 O58 Ce2 132.6(7) . 2_766
O41 C1 O40 126.4(8) . .
O41 C1 C2 117.5(7) . .
O40 C1 C2 116.1(7) . .
C3 C2 C6 118.4(8) . .
C3 C2 C1 120.2(8) . .
C6 C2 C1 121.4(8) . .
C2 C3 C4 120.4(8) . .
C2 C3 H3A 119.8 . .
C4 C3 H3A 119.8 . .
C5 C4 C3 117.8(8) . .
C5 C4 H4A 121.1 . .
C3 C4 H4A 121.1 . .
N1 C5 C4 120.4(7) . .
N1 C5 C7 116.0(7) . .
C4 C5 C7 123.4(8) . .
N1 C6 C2 121.0(8) . .
N1 C6 H6A 119.5 . .
C2 C6 H6A 119.5 . .
O42 C7 O43 126.9(8) . .
O42 C7 C5 115.9(8) . .
O43 C7 C5 117.1(8) . .
O54 C8 O57 126.0(8) . .
O54 C8 C11 118.7(7) . .
O57 C8 C11 115.3(7) . .
C10 C9 C11 119.3(8) . .
C10 C9 H9A 120.4 . .
C11 C9 H9A 120.4 . .
C12 C10 C9 120.9(8) . .
C12 C10 H10A 119.6 . .
C9 C10 H10A 119.6 . .
C13 C11 C9 119.1(8) . .
C13 C11 C8 120.1(8) . .
C9 C11 C8 120.8(7) . .
N2 C12 C10 118.8(8) . .
N2 C12 C14 120.4(8) . .
C10 C12 C14 120.8(8) . .
N2 C13 C11 121.3(8) . .
N2 C13 H13A 119.3 . .
C11 C13 H13A 119.3 . .
O58 C14 O59 127.2(9) . .
O58 C14 C12 116.6(9) . .
O59 C14 C12 116.2(9) . .
O50 C15 O51 126.1(13) . .
O50 C15 C16 117.9(10) . .
O51 C15 C16 115.9(12) . .
N3 C16 C17 120.0(13) . .
N3 C16 C15 117.9(11) . .
C17 C16 C15 122.0(13) . .
C18 C17 N3 0.0(14) 2_766 2_766
C18 C17 C16 118.8(14) 2_766 .
N3 C17 C16 118.8(14) 2_766 .
C18 C17 H17A 120.6 2_766 .
N3 C17 H17A 120.6 2_766 .
C16 C17 H17A 120.6 . .
C6 N1 C5 122.0(7) . .
C13 N2 C12 120.5(8) . .
C16 N3 C17 120.9(12) . 2_766
C8 O54 Ce3 144.3(6) . 2_866

loop_
_geom_bond_atom_site_label_1
_geom_bond_atom_site_label_2
_geom_bond_distance
_geom_bond_site_symmetry_2
W1 O1 1.709(6) .
W1 O16 1.903(6) .
W1 O19 1.909(6) .
W1 O20 1.910(6) .
W1 O18 1.924(6) .
W1 O12 2.446(5) .
W2 O2 1.716(6) .
W2 O22 1.804(5) .
W2 O17 1.920(6) .
W2 O21 1.924(6) .
W2 O16 1.977(6) .
W2 O12 2.435(5) .
W3 O3 1.721(5) .
W3 O23 1.835(6) .
W3 O24 1.907(6) .
W3 O17 1.935(6) .
W3 O18 1.958(6) .
W3 O12 2.431(5) .
W4 O4 1.718(6) .
W4 O31 1.853(6) .
W4 O19 1.916(6) .
W4 O25 1.917(6) .
W4 O30 1.918(6) .
W4 O13 2.485(5) .
W5 O5 1.703(6) .
W5 O32 1.855(6) .
W5 O25 1.906(6) .
W5 O26 1.924(6) .
W5 O20 1.934(6) .
W5 O14 2.528(5) .
W6 O6 1.716(6) .
W6 O27 1.882(6) .
W6 O33 1.897(6) .
W6 O21 1.910(6) .
W6 O26 1.939(6) .
W6 O14 2.406(5) .
W7 O7 1.733(5) .
W7 O34 1.769(6) .
W7 O28 1.900(5) .
W7 O27 1.949(6) .
W7 O22 2.069(5) .
W7 O15 2.400(5) .
W8 O8 1.744(5) .
W8 O35 1.765(5) .
W8 O28 1.918(5) .
W8 O29 1.978(5) .
W8 O23 2.030(6) .
W8 O15 2.393(5) .
W9 O9 1.708(6) .
W9 O29 1.889(5) .
W9 O36 1.905(5) .
W9 O24 1.909(6) .
W9 O30 1.932(5) .
W9 O13 2.403(5) .
W10 O10 1.726(5) .
W10 O39 1.765(6) .
W10 O37 1.908(5) .
W10 O36 1.985(5) .
W10 O31 2.037(6) .
W10 O13 2.498(5) .
W11 O11 1.727(5) .
W11 O38 1.751(6) .
W11 O37 1.912(5) .
W11 O33 1.955(6) .
W11 O32 2.051(6) .
W11 O14 2.448(5) .
Ce1 O39 2.420(6) .
Ce1 O40 2.428(6) .
Ce1 O50 2.435(6) .
Ce1 O38 2.437(6) .
Ce1 O35 2.461(5) .
Ce1 O34 2.511(6) .
Ce1 O8 2.631(5) 2_756
Ce1 O10 2.669(5) 2_856
Ce2 O42 2.453(6) 2_757
Ce2 O43 2.487(6) .
Ce2 O58 2.506(6) 2_766
Ce2 O46 2.535(7) .
Ce2 O47 2.548(7) .
Ce2 O48 2.577(7) .
Ce2 O45 2.579(6) .
Ce2 O49 2.613(7) .
Ce2 O44 2.623(7) .
Ce3 O57 2.412(6) .
Ce3 O54 2.443(6) 2_866
Ce3 O41 2.465(5) 2_856
Ce3 O53 2.475(6) .
Ce3 O11 2.571(5) .
Ce3 O56 2.574(7) .
Ce3 O7 2.600(6) 1_655
Ce3 O52 2.626(6) .
Ce3 O55 2.690(7) .
P1 O15 1.522(6) .
P1 O14 1.541(5) .
P1 O13 1.547(6) .
P1 O12 1.549(5) .
O7 Ce3 2.600(6) 1_455
O8 Ce1 2.631(5) 2_756
O10 Ce1 2.669(5) 2_856
O40 C1 1.274(10) .
O41 C1 1.228(10) .
O41 Ce3 2.465(5) 2_856
O42 C7 1.236(11) .
O42 Ce2 2.453(6) 2_757
O43 C7 1.247(10) .
O50 C15 1.246(14) .
O51 C15 1.260(13) .
O57 C8 1.259(10) .
O58 C14 1.239(11) .
O58 Ce2 2.506(6) 2_766
O59 C14 1.253(12) .
C1 C2 1.526(11) .
C2 C3 1.372(12) .
C2 C6 1.382(11) .
C3 C4 1.427(12) .
C3 H3A 0.9300 .
C4 C5 1.376(11) .
C4 H4A 0.9300 .
C5 N1 1.344(11) .
C5 C7 1.517(11) .
C6 N1 1.341(10) .
C6 H6A 0.9300 .
C8 O54 1.222(10) .
C8 C11 1.506(12) .
C9 C10 1.376(12) .
C9 C11 1.380(12) .
C9 H9A 0.9300 .
C10 C12 1.376(13) .
C10 H10A 0.9300 .
C11 C13 1.371(11) .
C12 N2 1.370(11) .
C12 C14 1.511(12) .
C13 N2 1.348(11) .
C13 H13A 0.9300 .
C15 C16 1.535(18) .
C16 N3 1.347(16) .
C16 C17 1.373(18) .
C17 C18 1.356(18) 2_766
C17 N3 1.356(18) 2_766
C17 H17A 0.9300 .
N3 C17 1.356(18) 2_766
O54 Ce3 2.443(6) 2_866
